data_4348346
loop_
_publ_author_name
'Leroux, Maxime'
'Mercier, Nicolas'
'Allain, Magali'
'Dul, Marie-Claire'
'Dittmer, Jens'
'Kassiba, Abdel Hadi'
'Bellat, Jean-Pierre'
'Weber, Guy'
'Bezverkhyy, Igor'

_publ_section_title
;
 Porous Coordination Polymer Based on Bipyridinium Carboxylate Linkers
 with High and Reversible Ammonia Uptake.
;
_journal_issue 17
_journal_name_full 'Inorganic chemistry'
_journal_page_first 8587
_journal_page_last 8594
_journal_paper_doi 10.1021/acs.inorgchem.6b01119
_journal_volume 55
_journal_year 2016
_chemical_formula_moiety 'C72 H64 Cd5 Cl10 N6 O20'
_chemical_formula_sum 'C72 H64 Cd5 Cl10 N6 O20'
_chemical_formula_weight 2249.79
_space_group_IT_number 163
_space_group_name_Hall '-P 3 2c'
_space_group_name_H-M_alt 'P -3 1 c'
_symmetry_cell_setting trigonal
_symmetry_space_group_name_H-M 'P -3 1 c'
_atom_sites_solution_hydrogens geom
_atom_sites_solution_primary direct
_atom_sites_solution_secondary difmap
_audit_creation_method SHELXL-97
_cell_angle_alpha 90.000
_cell_angle_beta 90.000
_cell_angle_gamma 120.000
_cell_formula_units_Z 2
_cell_length_a 18.196(5)
_cell_length_b 18.196(5)
_cell_length_c 15.127(5)
_cell_measurement_reflns_used 15567
_cell_measurement_temperature 180(2)
_cell_measurement_theta_max 75.7950
_cell_measurement_theta_min 4.0170
_cell_volume 4337(2)
_computing_molecular_graphics 'Ortep-3 for Windows (Farrugia, 1997)'
_computing_publication_material 'WinGX publication routines (Farrugia, 1999)'
_computing_structure_refinement 'SHELXL-97 (Sheldrick, 1997)'
_computing_structure_solution 'SIR92 (Giacovazzo et al, 1993)'
_diffrn_ambient_temperature 180(2)
_diffrn_detector_area_resol_mean 5.1990
_diffrn_measured_fraction_theta_full 0.992
_diffrn_measured_fraction_theta_max 0.993
_diffrn_measurement_device_type 'SuperNova, Single source at offset, AtlasS2'
_diffrn_measurement_method '\w scans'
_diffrn_radiation_monochromator mirror
_diffrn_radiation_source 'fine-focus sealed tube'
_diffrn_radiation_type CuK\a
_diffrn_radiation_wavelength 1.54184
_diffrn_reflns_av_R_equivalents 0.0299
_diffrn_reflns_av_sigmaI/netI 0.0135
_diffrn_reflns_limit_h_max 22
_diffrn_reflns_limit_h_min -22
_diffrn_reflns_limit_k_max 22
_diffrn_reflns_limit_k_min -20
_diffrn_reflns_limit_l_max 18
_diffrn_reflns_limit_l_min -18
_diffrn_reflns_number 27801
_diffrn_reflns_theta_full 76.53
_diffrn_reflns_theta_max 76.53
_diffrn_reflns_theta_min 2.80
_exptl_absorpt_coefficient_mu 13.074
_exptl_absorpt_correction_T_max 0.3547
_exptl_absorpt_correction_T_min 0.1529
_exptl_absorpt_correction_type multi-scan
_exptl_absorpt_process_details
;
CrysAlisPro, Agilent Technologies,
Version 1.171.37.35g (release 09-12-2014 CrysAlis171 .NET)
(compiled Dec  9 2014,15:38:47)
Empirical absorption correction using spherical harmonics,
 implemented in SCALE3 ABSPACK scaling algorithm.
;
_exptl_crystal_colour orange
_exptl_crystal_density_diffrn 1.723
_exptl_crystal_density_method 'not measured'
_exptl_crystal_description prism
_exptl_crystal_F_000 2216
_exptl_crystal_size_max 0.23
_exptl_crystal_size_mid 0.13
_exptl_crystal_size_min 0.10
_platon_squeeze_details
;
The unit cell contains disordered water molecules which were
not modelled but the corresponding scattering contribution
were taken into account using SQUEEZE/PLATON procedure.
The unit cell contains 1 void of 346 A3 containing about
94 electrons which corresponds to approximately 8 water
molecules . The solvent composition was included in
the calculation of the empirical formula, formula weight,
density, linear absorption coefficient and F(000).
;
_refine_diff_density_max 0.649
_refine_diff_density_min -0.723
_refine_diff_density_rms 0.078
_refine_ls_extinction_method none
_refine_ls_goodness_of_fit_ref 1.089
_refine_ls_hydrogen_treatment mixed
_refine_ls_matrix_type full
_refine_ls_number_parameters 175
_refine_ls_number_reflns 3027
_refine_ls_number_restraints 0
_refine_ls_restrained_S_all 1.089
_refine_ls_R_factor_all 0.0439
_refine_ls_R_factor_gt 0.0391
_refine_ls_shift/su_max 0.000
_refine_ls_shift/su_mean 0.000
_refine_ls_structure_factor_coef Fsqd
_refine_ls_weighting_details 'calc w=1/[\s^2^(Fo^2^)+(0.0483P)^2^+5.2851P] where P=(Fo^2^+2Fc^2^)/3'
_refine_ls_weighting_scheme calc
_refine_ls_wR_factor_gt 0.0972
_refine_ls_wR_factor_ref 0.1022
_reflns_number_gt 2626
_reflns_number_total 3027
_reflns_threshold_expression >2sigma(I)
_cod_data_source_file ic6b01119_si_002.cif
_cod_data_source_block hexagonal
_cod_original_sg_symbol_H-M P-31C
_cod_database_code 4348346

loop_
_symmetry_equiv_pos_as_xyz
'x, y, z'
'-y, x-y, z'
'-x+y, -x, z'
'-y, -x, -z+1/2'
'x, x-y, -z+1/2'
'-x+y, y, -z+1/2'
'-x, -y, -z'
'y, -x+y, -z'
'x-y, x, -z'
'y, x, z-1/2'
'-x, -x+y, z-1/2'
'x-y, -y, z-1/2'

loop_
_atom_site_label
_atom_site_type_symbol
_atom_site_fract_x
_atom_site_fract_y
_atom_site_fract_z
_atom_site_U_iso_or_equiv
_atom_site_adp_type
_atom_site_occupancy
_atom_site_symmetry_multiplicity
_atom_site_calc_flag
_atom_site_refinement_flags
C1 C 0.0567(3) 0.3248(3) 0.8219(3) 0.0681(11) Uani 1 1 d .
C2 C -0.0339(3) 0.2716(3) 0.8533(3) 0.0694(11) Uani 1 1 d .
C3 C -0.0586(4) 0.1981(4) 0.8997(5) 0.109(2) Uani 1 1 d .
H3 H -0.0183 0.1813 0.9137 0.131 Uiso 1 1 calc R
C4 C -0.0908(3) 0.2976(4) 0.8386(5) 0.102(2) Uani 1 1 d .
H4 H -0.0734 0.3498 0.8089 0.123 Uiso 1 1 calc R
C5 C -0.1425(4) 0.1484(4) 0.9262(5) 0.114(2) Uani 1 1 d .
H5 H -0.1602 0.0968 0.9572 0.136 Uiso 1 1 calc R
C6 C -0.1740(3) 0.2490(4) 0.8665(6) 0.107(2) Uani 1 1 d .
H6 H -0.2133 0.2681 0.8567 0.129 Uiso 1 1 calc R
C7 C -0.1992(3) 0.1745(3) 0.9074(4) 0.0741(13) Uani 1 1 d .
C8 C -0.3215(3) 0.1523(4) 0.9898(5) 0.114(3) Uani 1 1 d .
H8 H -0.2879 0.2086 1.0114 0.137 Uiso 1 1 calc R
C9 C -0.3314(4) 0.0415(3) 0.9114(5) 0.106(2) Uani 1 1 d .
H9 H -0.3047 0.0170 0.8782 0.127 Uiso 1 1 calc R
C10 C -0.4038(3) 0.1052(4) 1.0171(5) 0.112(3) Uani 1 1 d .
H10 H -0.4256 0.1284 1.0589 0.134 Uiso 1 1 calc R
C11 C -0.4155(4) -0.0072(3) 0.9350(5) 0.111(3) Uani 1 1 d .
H11 H -0.4470 -0.0645 0.9159 0.133 Uiso 1 1 calc R
C12 C -0.4547(3) 0.0260(3) 0.9857(4) 0.0752(13) Uani 1 1 d .
N1 N -0.2877(2) 0.1225(2) 0.9351(3) 0.0751(11) Uani 1 1 d .
O1 O 0.1139(2) 0.3151(3) 0.8547(3) 0.0960(12) Uani 1 1 d .
O2 O 0.0718(2) 0.3772(3) 0.7633(3) 0.0971(12) Uani 1 1 d .
O3 O 0.8290(8) 0.9606(6) 0.8680(9) 0.151(5) Uani 0.50 1 d P
Cl1 Cl 0.22970(6) 0.54043(5) 0.64607(7) 0.0589(2) Uani 1 1 d .
Cd1 Cd 0.3333 0.6667 0.7500 0.04879(16) Uani 1 6 d S
Cd2 Cd 0.211500(11) 0.42300(2) 0.7500 0.05579(14) Uani 1 2 d S
Cd3 Cd 0.6667 0.3333 0.7500 0.0916(3) Uani 1 6 d S
Cl3 Cl 0.6667 0.3333 0.5898(5) 0.165(3) Uani 0.50 3 d SP
Cl2 Cl 0.6052(2) 0.4192(2) 0.7006(3) 0.1211(13) Uani 0.50 1 d P

loop_
_atom_site_aniso_label
_atom_site_aniso_U_11
_atom_site_aniso_U_22
_atom_site_aniso_U_33
_atom_site_aniso_U_23
_atom_site_aniso_U_13
_atom_site_aniso_U_12
C1 0.052(2) 0.061(2) 0.085(3) -0.001(2) -0.002(2) 0.0241(19)
C2 0.052(2) 0.059(2) 0.087(3) 0.002(2) 0.006(2) 0.0194(19)
C3 0.063(3) 0.108(5) 0.146(6) 0.053(4) 0.012(3) 0.035(3)
C4 0.059(3) 0.071(3) 0.175(6) 0.033(4) 0.023(3) 0.030(2)
C5 0.069(3) 0.106(5) 0.148(6) 0.058(4) 0.026(4) 0.030(3)
C6 0.055(3) 0.071(3) 0.192(7) 0.020(4) 0.019(4) 0.029(3)
C7 0.052(2) 0.058(2) 0.095(3) -0.005(2) 0.018(2) 0.0148(19)
C8 0.063(3) 0.078(3) 0.165(6) -0.064(4) 0.026(3) 0.008(3)
C9 0.074(3) 0.062(3) 0.152(6) -0.026(3) 0.043(4) 0.012(3)
C10 0.063(3) 0.077(3) 0.160(6) -0.058(4) 0.035(3) 0.008(2)
C11 0.077(3) 0.057(3) 0.155(6) -0.036(3) 0.047(4) 0.002(2)
C12 0.060(3) 0.054(2) 0.093(3) -0.021(2) 0.018(2) 0.015(2)
N1 0.0548(19) 0.058(2) 0.093(3) -0.0145(19) 0.0180(18) 0.0141(16)
O1 0.0526(18) 0.097(3) 0.123(3) 0.027(2) 0.0000(19) 0.0260(18)
O2 0.0481(17) 0.095(2) 0.137(3) 0.042(2) 0.0113(19) 0.0268(17)
O3 0.143(9) 0.067(5) 0.187(11) -0.010(6) -0.026(8) 0.011(6)
Cl1 0.0550(5) 0.0458(4) 0.0725(6) -0.0005(4) -0.0157(4) 0.0226(4)
Cd1 0.03906(19) 0.03906(19) 0.0682(4) 0.000 0.000 0.01953(10)
Cd2 0.04206(16) 0.0430(2) 0.0826(3) 0.000 -0.00537(14) 0.02148(10)
Cd3 0.0910(4) 0.0910(4) 0.0929(6) 0.000 0.000 0.0455(2)
Cl3 0.203(6) 0.203(6) 0.090(4) 0.000 0.000 0.102(3)
Cl2 0.091(2) 0.0811(19) 0.193(4) -0.034(2) -0.043(2) 0.0435(16)

loop_
_atom_type_symbol
_atom_type_description
_atom_type_scat_dispersion_real
_atom_type_scat_dispersion_imag
_atom_type_scat_source
C C 0.0181 0.0091 'International Tables Vol C Tables 4.2.6.8 and 6.1.1.4'
H H 0.0000 0.0000 'International Tables Vol C Tables 4.2.6.8 and 6.1.1.4'
N N 0.0311 0.0180 'International Tables Vol C Tables 4.2.6.8 and 6.1.1.4'
O O 0.0492 0.0322 'International Tables Vol C Tables 4.2.6.8 and 6.1.1.4'
Cl Cl 0.3639 0.7018 'International Tables Vol C Tables 4.2.6.8 and 6.1.1.4'
Cd Cd 0.1185 4.6533 'International Tables Vol C Tables 4.2.6.8 and 6.1.1.4'

loop_
_geom_angle_atom_site_label_1
_geom_angle_atom_site_label_2
_geom_angle_atom_site_label_3
_geom_angle
_geom_angle_site_symmetry_1
_geom_angle_site_symmetry_3
O2 C1 O1 121.3(4) . .
O2 C1 C2 118.2(4) . .
O1 C1 C2 120.5(4) . .
O2 C1 Cd2 56.0(2) . .
O1 C1 Cd2 65.4(3) . .
C2 C1 Cd2 173.8(4) . .
C4 C2 C3 119.3(5) . .
C4 C2 C1 120.3(4) . .
C3 C2 C1 120.3(5) . .
C2 C3 C5 120.0(6) . .
C2 C4 C6 120.7(5) . .
C7 C5 C3 119.3(6) . .
C7 C6 C4 119.8(5) . .
C6 C7 C5 120.7(5) . .
C6 C7 N1 119.6(5) . .
C5 C7 N1 119.6(5) . .
N1 C8 C10 121.9(5) . .
N1 C9 C11 120.1(5) . .
C12 C10 C8 121.0(5) . .
C12 C11 C9 121.0(5) . .
C10 C12 C11 115.8(4) . .
C10 C12 C12 121.5(5) . 7_457
C11 C12 C12 122.2(5) . 7_457
C8 N1 C9 119.3(4) . .
C8 N1 C7 120.6(4) . .
C9 N1 C7 119.8(4) . .
C1 O1 Cd2 87.2(3) . .
C1 O2 Cd2 97.2(3) . .
Cd2 Cl1 Cd1 95.70(4) . .
Cl1 Cd1 Cl1 82.23(4) 3_565 5_566
Cl1 Cd1 Cl1 88.18(4) 3_565 .
Cl1 Cd1 Cl1 103.59(5) 5_566 .
Cl1 Cd1 Cl1 103.59(5) 3_565 4_666
Cl1 Cd1 Cl1 88.18(4) 5_566 4_666
Cl1 Cd1 Cl1 164.49(4) . 4_666
Cl1 Cd1 Cl1 88.18(4) 3_565 2_665
Cl1 Cd1 Cl1 164.49(4) 5_566 2_665
Cl1 Cd1 Cl1 88.18(4) . 2_665
Cl1 Cd1 Cl1 82.23(5) 4_666 2_665
Cl1 Cd1 Cl1 164.49(4) 3_565 6_556
Cl1 Cd1 Cl1 88.18(4) 5_566 6_556
Cl1 Cd1 Cl1 82.23(4) . 6_556
Cl1 Cd1 Cl1 88.18(4) 4_666 6_556
Cl1 Cd1 Cl1 103.59(5) 2_665 6_556
O2 Cd2 O2 142.6(2) . 6_556
O2 Cd2 O1 98.09(16) . 6_556
O2 Cd2 O1 54.25(13) 6_556 6_556
O2 Cd2 O1 54.25(13) . .
O2 Cd2 O1 98.09(16) 6_556 .
O1 Cd2 O1 92.4(2) 6_556 .
O2 Cd2 Cl1 116.88(13) . 6_556
O2 Cd2 Cl1 90.86(10) 6_556 6_556
O1 Cd2 Cl1 144.16(9) 6_556 6_556
O1 Cd2 Cl1 101.48(11) . 6_556
O2 Cd2 Cl1 90.86(10) . .
O2 Cd2 Cl1 116.88(13) 6_556 .
O1 Cd2 Cl1 101.48(11) 6_556 .
O1 Cd2 Cl1 144.16(9) . .
Cl1 Cd2 Cl1 86.36(5) 6_556 .
O2 Cd2 C1 26.86(13) . .
O2 Cd2 C1 121.64(16) 6_556 .
O1 Cd2 C1 95.36(15) 6_556 .
O1 Cd2 C1 27.40(13) . .
Cl1 Cd2 C1 112.06(11) 6_556 .
Cl1 Cd2 C1 117.46(10) . .
O2 Cd2 C1 121.64(16) . 6_556
O2 Cd2 C1 26.86(13) 6_556 6_556
O1 Cd2 C1 27.40(13) 6_556 6_556
O1 Cd2 C1 95.36(14) . 6_556
Cl1 Cd2 C1 117.46(11) 6_556 6_556
Cl1 Cd2 C1 112.06(11) . 6_556
C1 Cd2 C1 110.0(2) . 6_556
Cl3 Cd3 Cl3 180.000(1) . 4_666
Cl3 Cd3 Cl2 107.78(10) . 6_656
Cl3 Cd3 Cl2 72.22(10) 4_666 6_656
Cl3 Cd3 Cl2 72.22(10) . 3_665
Cl3 Cd3 Cl2 107.78(10) 4_666 3_665
Cl2 Cd3 Cl2 37.2(2) 6_656 3_665
Cl3 Cd3 Cl2 72.22(10) . 2_655
Cl3 Cd3 Cl2 107.78(10) 4_666 2_655
Cl2 Cd3 Cl2 133.44(17) 6_656 2_655
Cl2 Cd3 Cl2 111.11(10) 3_665 2_655
Cl3 Cd3 Cl2 107.78(10) . 5_556
Cl3 Cd3 Cl2 72.22(10) 4_666 5_556
Cl2 Cd3 Cl2 111.11(10) 6_656 5_556
Cl2 Cd3 Cl2 112.90(15) 3_665 5_556
Cl2 Cd3 Cl2 37.2(2) 2_655 5_556
Cl3 Cd3 Cl2 72.22(10) . .
Cl3 Cd3 Cl2 107.78(10) 4_666 .
Cl2 Cd3 Cl2 112.90(15) 6_656 .
Cl2 Cd3 Cl2 111.11(10) 3_665 .
Cl2 Cd3 Cl2 111.11(10) 2_655 .
Cl2 Cd3 Cl2 133.44(17) 5_556 .
Cl3 Cd3 Cl2 107.78(10) . 4_666
Cl3 Cd3 Cl2 72.22(10) 4_666 4_666
Cl2 Cd3 Cl2 111.11(10) 6_656 4_666
Cl2 Cd3 Cl2 133.44(17) 3_665 4_666
Cl2 Cd3 Cl2 112.90(15) 2_655 4_666
Cl2 Cd3 Cl2 111.11(10) 5_556 4_666
Cl2 Cd3 Cl2 37.2(2) . 4_666
Cl2 Cl2 Cd3 71.42(11) 4_666 .

loop_
_geom_bond_atom_site_label_1
_geom_bond_atom_site_label_2
_geom_bond_distance
_geom_bond_site_symmetry_2
C1 O2 1.229(6) .
C1 O1 1.243(6) .
C1 C2 1.511(6) .
C1 Cd2 2.698(4) .
C2 C4 1.354(7) .
C2 C3 1.372(7) .
C3 C5 1.389(8) .
C4 C6 1.383(7) .
C5 C7 1.363(8) .
C6 C7 1.346(8) .
C7 N1 1.462(5) .
C8 N1 1.301(6) .
C8 C10 1.366(7) .
C9 N1 1.327(6) .
C9 C11 1.377(7) .
C10 C12 1.351(6) .
C11 C12 1.375(7) .
C12 C12 1.497(8) 7_457
O1 Cd2 2.456(4) .
O2 Cd2 2.254(3) .
Cl1 Cd2 2.5376(11) .
Cl1 Cd1 2.6406(11) .
Cd1 Cl1 2.6406(11) 3_565
Cd1 Cl1 2.6406(11) 5_566
Cd1 Cl1 2.6406(11) 4_666
Cd1 Cl1 2.6406(11) 2_665
Cd1 Cl1 2.6406(11) 6_556
Cd2 O2 2.254(3) 6_556
Cd2 O1 2.456(4) 6_556
Cd2 Cl1 2.5376(11) 6_556
Cd2 C1 2.698(4) 6_556
Cd3 Cl3 2.424(7) .
Cd3 Cl3 2.424(7) 4_666
Cd3 Cl2 2.449(3) 6_656
Cd3 Cl2 2.449(3) 3_665
Cd3 Cl2 2.449(3) 2_655
Cd3 Cl2 2.449(3) 5_556
Cd3 Cl2 2.449(3) .
Cd3 Cl2 2.449(3) 4_666
Cl2 Cl2 1.561(9) 4_666

loop_
_platon_squeeze_void_nr
_platon_squeeze_void_average_x
_platon_squeeze_void_average_y
_platon_squeeze_void_average_z
_platon_squeeze_void_volume
_platon_squeeze_void_count_electrons
_platon_squeeze_void_content
1 0.000 0.000 -0.019 216 76 ' '
2 0.520 0.480 0.250 21 3 ' '
3 0.520 0.040 0.250 22 3 ' '
4 0.960 0.480 0.250 22 3 ' '
5 0.040 0.520 0.750 22 3 ' '
6 0.480 0.520 0.750 21 3 ' '
7 0.480 0.960 0.750 22 3 ' '
